data_7244402
loop_
_publ_author_name
'Wojtkiewicz, Kacper'
'Lough, Alan'
'Bender, Timothy P.'

_publ_section_title
;
 Analysis of the solvent effects on the crystal growth of peripherally
 chlorinated boron subphthalocyanines
;
_journal_issue 15
_journal_name_full CrystEngComm
_journal_page_first 2791
_journal_page_last 2807
_journal_paper_doi 10.1039/D1CE01320C
_journal_volume 24
_journal_year 2022
_chemical_formula_moiety 'C30 H11 B Cl6 N6 O'
_chemical_formula_sum 'C30 H11 B Cl6 N6 O'
_chemical_formula_weight 694.96
_chemical_name_systematic PhO-Cl6BsubPc
_space_group_crystal_system monoclinic
_space_group_IT_number 14
_space_group_name_Hall '-P 2ybc'
_space_group_name_H-M_alt 'P 1 21/c 1'
_atom_sites_solution_hydrogens geom
_audit_creation_method SHELXL-2018/3
_audit_update_record
;
2021-05-31 deposited with the CCDC.	2022-02-04 downloaded from the CCDC.
;
_cell_angle_alpha 90
_cell_angle_beta 96.581(9)
_cell_angle_gamma 90
_cell_formula_units_Z 4
_cell_length_a 13.118(3)
_cell_length_b 14.899(2)
_cell_length_c 14.576(3)
_cell_measurement_reflns_used 873
_cell_measurement_temperature 150(2)
_cell_measurement_theta_max 18.61
_cell_measurement_theta_min 2.41
_cell_volume 2830.0(10)
_computing_cell_refinement APEX3
_computing_data_collection 'APEX3 (Bruker, 2018)'
_computing_data_reduction 'SAINT (Bruker, 2014)'
_computing_molecular_graphics 'PLATON (Spek, 2009)'
_computing_publication_material 'SHELXTL (Sheldrick, 2008)'
_computing_structure_refinement 'SHELXL-2018/3 (Sheldrick, 2015b)'
_computing_structure_solution 'SHELXT 2014/5 (Sheldrick, 2015a)'
_diffrn_ambient_temperature 150(2)
_diffrn_measured_fraction_theta_full 1.000
_diffrn_measured_fraction_theta_max 1.000
_diffrn_measurement_device_type 'Bruker Kappa APEX-DUO CCD'
_diffrn_measurement_method '\f and \w scans'
_diffrn_radiation_type MoK\a
_diffrn_radiation_wavelength 0.71073
_diffrn_reflns_av_R_equivalents 0.2229
_diffrn_reflns_av_unetI/netI 0.2027
_diffrn_reflns_Laue_measured_fraction_full 1.000
_diffrn_reflns_Laue_measured_fraction_max 1.000
_diffrn_reflns_limit_h_max 15
_diffrn_reflns_limit_h_min -14
_diffrn_reflns_limit_k_max 17
_diffrn_reflns_limit_k_min -17
_diffrn_reflns_limit_l_max 15
_diffrn_reflns_limit_l_min -17
_diffrn_reflns_number 25715
_diffrn_reflns_point_group_measured_fraction_full 1.000
_diffrn_reflns_point_group_measured_fraction_max 1.000
_diffrn_reflns_theta_full 24.998
_diffrn_reflns_theta_max 24.998
_diffrn_reflns_theta_min 1.563
_diffrn_source 'sealed tube with Bruker ImuS'
_exptl_absorpt_coefficient_mu 0.647
_exptl_absorpt_correction_T_max 0.7456
_exptl_absorpt_correction_T_min 0.6619
_exptl_absorpt_correction_type multi-scan
_exptl_absorpt_process_details 'SADABS (Krause et al., 2015)'
_exptl_crystal_colour pink
_exptl_crystal_density_diffrn 1.631
_exptl_crystal_description plate
_exptl_crystal_F_000 1392
_exptl_crystal_recrystallization_method 'Re-crystallisation from solvent: dichlorobenzene/dimethoxybezene/pentane'
_exptl_crystal_size_max 0.160
_exptl_crystal_size_mid 0.130
_exptl_crystal_size_min 0.030
_refine_diff_density_max 0.442
_refine_diff_density_min -0.453
_refine_diff_density_rms 0.094
_refine_ls_extinction_method none
_refine_ls_goodness_of_fit_ref 0.992
_refine_ls_hydrogen_treatment constr
_refine_ls_matrix_type full
_refine_ls_number_parameters 397
_refine_ls_number_reflns 4992
_refine_ls_number_restraints 0
_refine_ls_restrained_S_all 0.992
_refine_ls_R_factor_all 0.1968
_refine_ls_R_factor_gt 0.0635
_refine_ls_shift/su_max 0.001
_refine_ls_shift/su_mean 0.000
_refine_ls_structure_factor_coef Fsqd
_refine_ls_weighting_details 'w=1/[\s^2^(Fo^2^)+(0.0296P)^2^] where P=(Fo^2^+2Fc^2^)/3'
_refine_ls_weighting_scheme calc
_refine_ls_wR_factor_gt 0.0834
_refine_ls_wR_factor_ref 0.1200
_reflns_Friedel_coverage 0.000
_reflns_number_gt 2194
_reflns_number_total 4992
_reflns_threshold_expression 'I > 2\s(I)'
_cod_data_source_file d1ce01320c2.cif
_cod_data_source_block d19194_a
_cod_depositor_comments 'Adding full bibliography for 7244397--7244412.cif.'
_cod_original_cell_volume 2830.1(9)
_cod_original_sg_symbol_H-M 'P 21/c'
_cod_database_code 7244402
_shelx_shelxl_version_number 2018/3
_shelx_space_group_comment
; 
The symmetry employed for this shelxl refinement is uniquely defined 
by the following loop, which should always be used as a source of 
symmetry information in preference to the above space-group names. 
They are only intended as comments. 
;
_shelx_estimated_absorpt_t_min 0.904
_shelx_estimated_absorpt_t_max 0.981

loop_
_space_group_symop_operation_xyz
'x, y, z'
'-x, y+1/2, -z+1/2'
'-x, -y, -z'
'x, -y-1/2, z-1/2'

loop_
_atom_site_label
_atom_site_type_symbol
_atom_site_fract_x
_atom_site_fract_y
_atom_site_fract_z
_atom_site_U_iso_or_equiv
_atom_site_adp_type
_atom_site_occupancy
_atom_site_site_symmetry_order
_atom_site_calc_flag
_atom_site_refinement_flags_posn
_atom_site_refinement_flags_adp
_atom_site_refinement_flags_occupancy
_atom_site_disorder_assembly
_atom_site_disorder_group
Cl1 Cl 0.94724(14) 0.67488(12) 0.69342(13) 0.0545(6) Uani 1 1 d . . . . .
Cl2 Cl 0.90884(14) 0.46939(11) 0.72849(12) 0.0476(5) Uani 1 1 d . . . . .
Cl3 Cl 0.18465(14) 0.21430(10) 0.56131(11) 0.0429(5) Uani 1 1 d . . . . .
Cl4 Cl -0.01350(13) 0.33448(10) 0.53181(11) 0.0408(5) Uani 1 1 d . . . . .
Cl5 Cl 0.11009(15) 0.99078(11) 0.40898(12) 0.0505(6) Uani 1 1 d . . . . .
Cl6 Cl 0.33566(14) 1.06675(10) 0.43405(11) 0.0365(5) Uani 1 1 d . . . . .
O1 O 0.3587(3) 0.6734(2) 0.8575(2) 0.0271(11) Uani 1 1 d . . . . .
N1 N 0.4867(4) 0.6482(3) 0.7460(3) 0.0189(12) Uani 1 1 d . . . . .
N2 N 0.4650(4) 0.4894(3) 0.7287(3) 0.0224(12) Uani 1 1 d . . . . .
N3 N 0.3201(4) 0.5871(3) 0.7211(3) 0.0193(12) Uani 1 1 d . . . . .
N4 N 0.1868(4) 0.6756(3) 0.6439(3) 0.0214(12) Uani 1 1 d . . . . .
N5 N 0.3471(4) 0.7420(3) 0.7013(3) 0.0186(12) Uani 1 1 d . . . . .
N6 N 0.5168(4) 0.7912(3) 0.6849(3) 0.0233(13) Uani 1 1 d . . . . .
C1 C 0.5510(5) 0.7115(4) 0.7185(4) 0.0228(16) Uani 1 1 d . . . . .
C2 C 0.6505(5) 0.6667(4) 0.7138(4) 0.0236(16) Uani 1 1 d . . . . .
C3 C 0.7455(5) 0.6982(4) 0.6985(4) 0.0257(16) Uani 1 1 d . . . . .
H3A H 0.756066 0.759472 0.684309 0.031 Uiso 1 1 calc R U . . .
C4 C 0.8246(5) 0.6372(4) 0.7046(4) 0.0288(16) Uani 1 1 d . . . . .
C5 C 0.8091(5) 0.5460(4) 0.7199(4) 0.0322(17) Uani 1 1 d . . . . .
C6 C 0.7117(5) 0.5134(4) 0.7297(3) 0.0274(16) Uani 1 1 d . . . . .
H6A H 0.699748 0.450925 0.736392 0.033 Uiso 1 1 calc R U . . .
C7 C 0.6331(5) 0.5745(4) 0.7294(4) 0.0214(15) Uani 1 1 d . . . . .
C8 C 0.5253(5) 0.5631(4) 0.7409(4) 0.0228(16) Uani 1 1 d . . . . .
C9 C 0.3639(5) 0.5046(4) 0.7126(4) 0.0195(15) Uani 1 1 d . . . . .
C10 C 0.2819(5) 0.4478(4) 0.6678(4) 0.0227(16) Uani 1 1 d . . . . .
C11 C 0.2794(5) 0.3589(4) 0.6398(4) 0.0252(16) Uani 1 1 d . . . . .
H11A H 0.338907 0.322346 0.649900 0.030 Uiso 1 1 calc R U . . .
C12 C 0.1880(5) 0.3245(4) 0.5967(4) 0.0308(17) Uani 1 1 d . . . . .
C13 C 0.1014(5) 0.3791(4) 0.5803(4) 0.0278(16) Uani 1 1 d . . . . .
C14 C 0.1051(5) 0.4693(4) 0.6010(4) 0.0230(15) Uani 1 1 d . . . . .
H14A H 0.047247 0.506769 0.584709 0.028 Uiso 1 1 calc R U . . .
C15 C 0.1960(5) 0.5046(3) 0.6464(4) 0.0211(15) Uani 1 1 d . . . . .
C16 C 0.2261(5) 0.5949(4) 0.6735(4) 0.0205(15) Uani 1 1 d . . . . .
C17 C 0.2513(5) 0.7460(4) 0.6524(4) 0.0226(15) Uani 1 1 d . . . . .
C18 C 0.2519(5) 0.8282(4) 0.5979(4) 0.0233(15) Uani 1 1 d . . . . .
C19 C 0.1749(5) 0.8677(4) 0.5362(4) 0.0285(16) Uani 1 1 d . . . . .
H19A H 0.107016 0.844498 0.528139 0.034 Uiso 1 1 calc R U . . .
C20 C 0.2026(5) 0.9423(4) 0.4872(4) 0.0287(17) Uani 1 1 d . . . . .
C21 C 0.3022(5) 0.9759(4) 0.4993(4) 0.0261(16) Uani 1 1 d . . . . .
C22 C 0.3788(5) 0.9366(3) 0.5590(4) 0.0216(15) Uani 1 1 d . . . . .
H22A H 0.446954 0.959336 0.565694 0.026 Uiso 1 1 calc R U . . .
C23 C 0.3517(5) 0.8622(4) 0.6089(4) 0.0207(15) Uani 1 1 d . . . . .
C24 C 0.4141(5) 0.8029(3) 0.6714(4) 0.0190(15) Uani 1 1 d . . . . .
C25 C 0.3797(5) 0.7525(4) 0.9050(4) 0.0215(16) Uani 1 1 d . . . . .
C26 C 0.3005(6) 0.8109(4) 0.9134(4) 0.0369(19) Uani 1 1 d . . . . .
H26A H 0.233694 0.797335 0.884460 0.044 Uiso 1 1 calc R U . . .
C27 C 0.3170(7) 0.8886(5) 0.9631(5) 0.051(2) Uani 1 1 d . . . . .
H27A H 0.261800 0.928562 0.969192 0.061 Uiso 1 1 calc R U . . .
C28 C 0.4140(8) 0.9082(5) 1.0041(5) 0.057(3) Uani 1 1 d . . . . .
H28A H 0.426240 0.962372 1.037943 0.069 Uiso 1 1 calc R U . . .
C29 C 0.4924(7) 0.8503(5) 0.9964(4) 0.050(2) Uani 1 1 d . . . . .
H29A H 0.558993 0.864083 1.025665 0.061 Uiso 1 1 calc R U . . .
C30 C 0.4769(6) 0.7710(4) 0.9463(4) 0.0342(18) Uani 1 1 d . . . . .
H30A H 0.531999 0.730717 0.940793 0.041 Uiso 1 1 calc R U . . .
B1 B 0.3790(6) 0.6653(4) 0.7646(5) 0.0226(18) Uani 1 1 d . . . . .

loop_
_atom_site_aniso_label
_atom_site_aniso_U_11
_atom_site_aniso_U_22
_atom_site_aniso_U_33
_atom_site_aniso_U_23
_atom_site_aniso_U_13
_atom_site_aniso_U_12
Cl1 0.0223(12) 0.0648(13) 0.0787(14) 0.0097(11) 0.0154(10) -0.0069(10)
Cl2 0.0263(12) 0.0565(12) 0.0613(12) 0.0053(9) 0.0107(10) 0.0105(9)
Cl3 0.0540(14) 0.0248(9) 0.0464(11) -0.0104(8) -0.0090(10) 0.0048(9)
Cl4 0.0326(12) 0.0300(10) 0.0561(12) -0.0070(8) -0.0103(9) -0.0091(9)
Cl5 0.0433(14) 0.0496(11) 0.0548(12) 0.0222(9) -0.0112(10) 0.0052(10)
Cl6 0.0475(14) 0.0267(9) 0.0369(10) 0.0086(8) 0.0115(9) 0.0019(9)
O1 0.034(3) 0.030(2) 0.018(2) -0.002(2) 0.007(2) -0.010(2)
N1 0.020(3) 0.019(3) 0.018(3) 0.002(2) 0.000(2) 0.000(3)
N2 0.024(4) 0.018(3) 0.025(3) 0.005(2) 0.002(3) 0.000(3)
N3 0.018(4) 0.017(3) 0.022(3) 0.003(2) 0.000(3) -0.001(2)
N4 0.021(3) 0.018(3) 0.024(3) -0.002(2) -0.001(2) -0.001(3)
N5 0.015(3) 0.018(3) 0.022(3) -0.001(2) -0.002(3) -0.008(2)
N6 0.026(4) 0.025(3) 0.019(3) -0.003(2) 0.002(3) -0.010(3)
C1 0.025(5) 0.019(4) 0.022(4) 0.002(3) -0.006(3) -0.013(3)
C2 0.028(5) 0.025(4) 0.017(4) 0.001(3) -0.002(3) -0.003(3)
C3 0.023(5) 0.030(4) 0.025(4) -0.001(3) 0.004(3) -0.008(3)
C4 0.009(4) 0.048(5) 0.031(4) 0.004(3) 0.007(3) -0.005(3)
C5 0.027(5) 0.043(5) 0.026(4) 0.003(3) 0.004(3) 0.007(4)
C6 0.032(5) 0.031(4) 0.018(4) 0.000(3) -0.001(3) -0.007(4)
C7 0.016(4) 0.032(4) 0.017(3) 0.002(3) 0.002(3) -0.001(3)
C8 0.024(5) 0.028(4) 0.014(3) 0.004(3) -0.004(3) 0.006(3)
C9 0.019(4) 0.021(4) 0.017(3) 0.000(3) -0.001(3) 0.001(3)
C10 0.023(4) 0.021(4) 0.025(4) 0.001(3) 0.002(3) 0.002(3)
C11 0.028(5) 0.022(4) 0.026(4) 0.000(3) 0.005(3) 0.004(3)
C12 0.038(5) 0.025(4) 0.029(4) -0.001(3) 0.000(4) -0.002(4)
C13 0.026(5) 0.030(4) 0.026(4) -0.003(3) -0.004(3) -0.013(3)
C14 0.019(4) 0.019(3) 0.031(4) 0.006(3) 0.003(3) 0.004(3)
C15 0.025(4) 0.014(3) 0.023(4) -0.001(3) 0.000(3) -0.009(3)
C16 0.014(4) 0.029(4) 0.019(4) 0.003(3) 0.003(3) 0.000(3)
C17 0.024(4) 0.022(4) 0.023(4) -0.003(3) 0.006(3) -0.002(3)
C18 0.033(5) 0.017(3) 0.022(4) -0.002(3) 0.007(3) 0.002(3)
C19 0.030(5) 0.022(4) 0.033(4) -0.007(3) 0.002(3) -0.007(3)
C20 0.031(5) 0.028(4) 0.026(4) 0.003(3) -0.003(3) 0.008(3)
C21 0.039(5) 0.019(3) 0.022(4) 0.002(3) 0.012(3) 0.000(3)
C22 0.027(4) 0.017(3) 0.021(4) -0.011(3) 0.008(3) -0.006(3)
C23 0.023(4) 0.019(3) 0.021(4) -0.004(3) 0.005(3) -0.003(3)
C24 0.026(5) 0.015(3) 0.016(3) -0.005(3) 0.002(3) -0.005(3)
C25 0.030(5) 0.023(4) 0.013(4) 0.000(3) 0.008(3) -0.003(3)
C26 0.052(6) 0.037(4) 0.024(4) 0.000(3) 0.015(4) 0.001(4)
C27 0.070(7) 0.055(5) 0.031(5) 0.004(4) 0.021(5) 0.009(5)
C28 0.119(9) 0.033(5) 0.022(4) -0.009(3) 0.017(5) -0.015(5)
C29 0.073(7) 0.060(6) 0.016(4) 0.004(4) -0.004(4) -0.028(5)
C30 0.043(6) 0.038(4) 0.021(4) 0.003(3) 0.004(4) -0.007(4)
B1 0.016(5) 0.020(4) 0.030(5) 0.003(3) -0.001(4) -0.007(4)

loop_
_atom_type_symbol
_atom_type_description
_atom_type_scat_dispersion_real
_atom_type_scat_dispersion_imag
_atom_type_scat_source
C C 0.0033 0.0016 'International Tables Vol C Tables 4.2.6.8 and 6.1.1.4'
H H 0.0000 0.0000 'International Tables Vol C Tables 4.2.6.8 and 6.1.1.4'
N N 0.0061 0.0033 'International Tables Vol C Tables 4.2.6.8 and 6.1.1.4'
O O 0.0106 0.0060 'International Tables Vol C Tables 4.2.6.8 and 6.1.1.4'
Cl Cl 0.1484 0.1585 'International Tables Vol C Tables 4.2.6.8 and 6.1.1.4'
B B 0.0013 0.0007 'International Tables Vol C Tables 4.2.6.8 and 6.1.1.4'

loop_
_geom_angle_atom_site_label_1
_geom_angle_atom_site_label_2
_geom_angle_atom_site_label_3
_geom_angle
_geom_angle_site_symmetry_1
_geom_angle_site_symmetry_3
_geom_angle_publ_flag
C25 O1 B1 120.3(4) . . ?
C1 N1 C8 112.3(5) . . ?
C1 N1 B1 124.7(5) . . ?
C8 N1 B1 122.2(5) . . ?
C9 N2 C8 116.0(5) . . ?
C16 N3 C9 113.5(5) . . ?
C16 N3 B1 123.2(5) . . ?
C9 N3 B1 122.4(5) . . ?
C17 N4 C16 116.7(5) . . ?
C24 N5 C17 112.9(5) . . ?
C24 N5 B1 123.9(5) . . ?
C17 N5 B1 121.8(5) . . ?
C1 N6 C24 116.9(5) . . ?
N6 C1 N1 122.0(6) . . ?
N6 C1 C2 130.1(6) . . ?
N1 C1 C2 106.4(5) . . ?
C3 C2 C7 121.6(6) . . ?
C3 C2 C1 132.6(6) . . ?
C7 C2 C1 105.8(6) . . ?
C2 C3 C4 117.1(6) . . ?
C2 C3 H3A 121.4 . . ?
C4 C3 H3A 121.4 . . ?
C3 C4 C5 122.1(6) . . ?
C3 C4 Cl1 118.9(5) . . ?
C5 C4 Cl1 119.0(5) . . ?
C6 C5 C4 120.6(6) . . ?
C6 C5 Cl2 117.3(5) . . ?
C4 C5 Cl2 122.1(5) . . ?
C7 C6 C5 117.7(6) . . ?
C7 C6 H6A 121.1 . . ?
C5 C6 H6A 121.1 . . ?
C6 C7 C2 120.6(6) . . ?
C6 C7 C8 131.3(6) . . ?
C2 C7 C8 108.0(5) . . ?
N2 C8 N1 122.9(6) . . ?
N2 C8 C7 130.0(6) . . ?
N1 C8 C7 105.6(5) . . ?
N2 C9 N3 123.6(5) . . ?
N2 C9 C10 130.0(5) . . ?
N3 C9 C10 105.4(5) . . ?
C11 C10 C15 121.0(6) . . ?
C11 C10 C9 132.6(6) . . ?
C15 C10 C9 106.1(5) . . ?
C10 C11 C12 118.5(6) . . ?
C10 C11 H11A 120.8 . . ?
C12 C11 H11A 120.8 . . ?
C11 C12 C13 120.5(5) . . ?
C11 C12 Cl3 118.7(5) . . ?
C13 C12 Cl3 120.8(5) . . ?
C14 C13 C12 121.6(6) . . ?
C14 C13 Cl4 118.3(5) . . ?
C12 C13 Cl4 120.1(5) . . ?
C13 C14 C15 118.5(5) . . ?
C13 C14 H14A 120.7 . . ?
C15 C14 H14A 120.7 . . ?
C14 C15 C10 119.5(5) . . ?
C14 C15 C16 132.2(6) . . ?
C10 C15 C16 108.1(5) . . ?
N3 C16 N4 122.1(5) . . ?
N3 C16 C15 105.4(5) . . ?
N4 C16 C15 130.9(5) . . ?
N4 C17 N5 122.8(5) . . ?
N4 C17 C18 130.4(6) . . ?
N5 C17 C18 104.9(5) . . ?
C23 C18 C19 121.3(5) . . ?
C23 C18 C17 107.8(5) . . ?
C19 C18 C17 130.7(6) . . ?
C20 C19 C18 116.9(6) . . ?
C20 C19 H19A 121.5 . . ?
C18 C19 H19A 121.5 . . ?
C21 C20 C19 121.3(6) . . ?
C21 C20 Cl5 120.8(5) . . ?
C19 C20 Cl5 117.9(5) . . ?
C22 C21 C20 122.2(5) . . ?
C22 C21 Cl6 117.6(5) . . ?
C20 C21 Cl6 120.2(5) . . ?
C21 C22 C23 117.0(6) . . ?
C21 C22 H22A 121.5 . . ?
C23 C22 H22A 121.5 . . ?
C18 C23 C22 121.4(5) . . ?
C18 C23 C24 107.8(5) . . ?
C22 C23 C24 130.7(6) . . ?
N6 C24 N5 122.3(5) . . ?
N6 C24 C23 130.6(6) . . ?
N5 C24 C23 105.5(5) . . ?
C26 C25 C30 120.6(6) . . ?
C26 C25 O1 118.5(6) . . ?
C30 C25 O1 120.9(6) . . ?
C27 C26 C25 120.5(7) . . ?
C27 C26 H26A 119.7 . . ?
C25 C26 H26A 119.7 . . ?
C26 C27 C28 119.5(7) . . ?
C26 C27 H27A 120.3 . . ?
C28 C27 H27A 120.3 . . ?
C29 C28 C27 120.1(7) . . ?
C29 C28 H28A 120.0 . . ?
C27 C28 H28A 120.0 . . ?
C28 C29 C30 121.1(7) . . ?
C28 C29 H29A 119.4 . . ?
C30 C29 H29A 119.4 . . ?
C25 C30 C29 118.2(7) . . ?
C25 C30 H30A 120.9 . . ?
C29 C30 H30A 120.9 . . ?
O1 B1 N1 118.3(5) . . ?
O1 B1 N3 109.1(5) . . ?
N1 B1 N3 104.1(5) . . ?
O1 B1 N5 117.1(5) . . ?
N1 B1 N5 102.8(5) . . ?
N3 B1 N5 103.8(5) . . ?

loop_
_geom_bond_atom_site_label_1
_geom_bond_atom_site_label_2
_geom_bond_distance
_geom_bond_site_symmetry_2
_geom_bond_publ_flag
Cl1 C4 1.730(6) . ?
Cl2 C5 1.730(6) . ?
Cl3 C12 1.721(6) . ?
Cl4 C13 1.723(6) . ?
Cl5 C20 1.726(6) . ?
Cl6 C21 1.740(6) . ?
O1 C25 1.379(6) . ?
O1 B1 1.415(7) . ?
N1 C1 1.357(7) . ?
N1 C8 1.371(7) . ?
N1 B1 1.490(8) . ?
N2 C9 1.340(7) . ?
N2 C8 1.354(7) . ?
N3 C16 1.349(7) . ?
N3 C9 1.367(6) . ?
N3 B1 1.498(7) . ?
N4 C17 1.344(7) . ?
N4 C16 1.358(6) . ?
N5 C24 1.368(7) . ?
N5 C17 1.374(7) . ?
N5 B1 1.498(7) . ?
N6 C1 1.342(7) . ?
N6 C24 1.351(7) . ?
C1 C2 1.475(8) . ?
C2 C3 1.374(8) . ?
C2 C7 1.414(7) . ?
C3 C4 1.374(8) . ?
C3 H3A 0.9500 . ?
C4 C5 1.396(8) . ?
C5 C6 1.390(8) . ?
C6 C7 1.375(8) . ?
C6 H6A 0.9500 . ?
C7 C8 1.453(8) . ?
C9 C10 1.463(7) . ?
C10 C11 1.385(7) . ?
C10 C15 1.416(7) . ?
C11 C12 1.386(7) . ?
C11 H11A 0.9500 . ?
C12 C13 1.395(8) . ?
C13 C14 1.377(7) . ?
C14 C15 1.398(7) . ?
C14 H14A 0.9500 . ?
C15 C16 1.444(7) . ?
C17 C18 1.460(7) . ?
C18 C23 1.395(8) . ?
C18 C19 1.402(7) . ?
C19 C20 1.392(7) . ?
C19 H19A 0.9500 . ?
C20 C21 1.391(8) . ?
C21 C22 1.381(7) . ?
C22 C23 1.395(7) . ?
C22 H22A 0.9500 . ?
C23 C24 1.453(7) . ?
C25 C26 1.371(8) . ?
C25 C30 1.373(8) . ?
C26 C27 1.370(8) . ?
C26 H26A 0.9500 . ?
C27 C28 1.374(10) . ?
C27 H27A 0.9500 . ?
C28 C29 1.357(10) . ?
C28 H28A 0.9500 . ?
C29 C30 1.391(8) . ?
C29 H29A 0.9500 . ?
C30 H30A 0.9500 . ?

loop_
_geom_torsion_atom_site_label_1
_geom_torsion_atom_site_label_2
_geom_torsion_atom_site_label_3
_geom_torsion_atom_site_label_4
_geom_torsion
_geom_torsion_site_symmetry_1
_geom_torsion_site_symmetry_2
_geom_torsion_site_symmetry_3
_geom_torsion_site_symmetry_4
_geom_torsion_publ_flag
C24 N6 C1 N1 -6.1(8) . . . . ?
C24 N6 C1 C2 158.3(5) . . . . ?
C8 N1 C1 N6 154.4(5) . . . . ?
B1 N1 C1 N6 -15.7(8) . . . . ?
C8 N1 C1 C2 -13.2(6) . . . . ?
B1 N1 C1 C2 176.7(5) . . . . ?
N6 C1 C2 C3 20.6(10) . . . . ?
N1 C1 C2 C3 -173.2(6) . . . . ?
N6 C1 C2 C7 -159.5(5) . . . . ?
N1 C1 C2 C7 6.7(6) . . . . ?
C7 C2 C3 C4 -3.9(8) . . . . ?
C1 C2 C3 C4 176.0(5) . . . . ?
C2 C3 C4 C5 3.9(9) . . . . ?
C2 C3 C4 Cl1 -175.8(4) . . . . ?
C3 C4 C5 C6 0.0(9) . . . . ?
Cl1 C4 C5 C6 179.7(4) . . . . ?
C3 C4 C5 Cl2 -179.5(5) . . . . ?
Cl1 C4 C5 Cl2 0.2(7) . . . . ?
C4 C5 C6 C7 -3.9(8) . . . . ?
Cl2 C5 C6 C7 175.6(4) . . . . ?
C5 C6 C7 C2 3.9(8) . . . . ?
C5 C6 C7 C8 -177.8(6) . . . . ?
C3 C2 C7 C6 0.0(8) . . . . ?
C1 C2 C7 C6 -179.9(5) . . . . ?
C3 C2 C7 C8 -178.6(5) . . . . ?
C1 C2 C7 C8 1.4(6) . . . . ?
C9 N2 C8 N1 6.4(8) . . . . ?
C9 N2 C8 C7 -157.3(6) . . . . ?
C1 N1 C8 N2 -153.2(5) . . . . ?
B1 N1 C8 N2 17.3(8) . . . . ?
C1 N1 C8 C7 14.0(6) . . . . ?
B1 N1 C8 C7 -175.6(5) . . . . ?
C6 C7 C8 N2 -21.6(10) . . . . ?
C2 C7 C8 N2 156.9(5) . . . . ?
C6 C7 C8 N1 172.5(6) . . . . ?
C2 C7 C8 N1 -9.0(6) . . . . ?
C8 N2 C9 N3 -9.7(8) . . . . ?
C8 N2 C9 C10 157.5(6) . . . . ?
C16 N3 C9 N2 158.9(5) . . . . ?
B1 N3 C9 N2 -10.5(9) . . . . ?
C16 N3 C9 C10 -11.0(6) . . . . ?
B1 N3 C9 C10 179.6(5) . . . . ?
N2 C9 C10 C11 9.8(11) . . . . ?
N3 C9 C10 C11 178.8(6) . . . . ?
N2 C9 C10 C15 -164.4(6) . . . . ?
N3 C9 C10 C15 4.6(6) . . . . ?
C15 C10 C11 C12 -5.2(9) . . . . ?
C9 C10 C11 C12 -178.7(6) . . . . ?
C10 C11 C12 C13 1.5(9) . . . . ?
C10 C11 C12 Cl3 179.7(4) . . . . ?
C11 C12 C13 C14 3.9(9) . . . . ?
Cl3 C12 C13 C14 -174.3(4) . . . . ?
C11 C12 C13 Cl4 -176.8(5) . . . . ?
Cl3 C12 C13 Cl4 5.0(8) . . . . ?
C12 C13 C14 C15 -5.3(9) . . . . ?
Cl4 C13 C14 C15 175.4(4) . . . . ?
C13 C14 C15 C10 1.5(8) . . . . ?
C13 C14 C15 C16 176.6(6) . . . . ?
C11 C10 C15 C14 3.7(9) . . . . ?
C9 C10 C15 C14 178.8(5) . . . . ?
C11 C10 C15 C16 -172.4(5) . . . . ?
C9 C10 C15 C16 2.6(6) . . . . ?
C9 N3 C16 N4 -154.6(5) . . . . ?
B1 N3 C16 N4 14.7(9) . . . . ?
C9 N3 C16 C15 12.6(7) . . . . ?
B1 N3 C16 C15 -178.2(5) . . . . ?
C17 N4 C16 N3 9.4(8) . . . . ?
C17 N4 C16 C15 -154.1(6) . . . . ?
C14 C15 C16 N3 175.6(6) . . . . ?
C10 C15 C16 N3 -8.9(6) . . . . ?
C14 C15 C16 N4 -18.9(11) . . . . ?
C10 C15 C16 N4 156.7(6) . . . . ?
C16 N4 C17 N5 -10.3(8) . . . . ?
C16 N4 C17 C18 151.5(6) . . . . ?
C24 N5 C17 N4 154.3(5) . . . . ?
B1 N5 C17 N4 -12.7(9) . . . . ?
C24 N5 C17 C18 -11.4(6) . . . . ?
B1 N5 C17 C18 -178.4(5) . . . . ?
N4 C17 C18 C23 -157.0(6) . . . . ?
N5 C17 C18 C23 7.3(6) . . . . ?
N4 C17 C18 C19 16.8(11) . . . . ?
N5 C17 C18 C19 -179.0(6) . . . . ?
C23 C18 C19 C20 -0.5(8) . . . . ?
C17 C18 C19 C20 -173.5(6) . . . . ?
C18 C19 C20 C21 0.0(9) . . . . ?
C18 C19 C20 Cl5 178.7(4) . . . . ?
C19 C20 C21 C22 1.0(9) . . . . ?
Cl5 C20 C21 C22 -177.7(4) . . . . ?
C19 C20 C21 Cl6 177.6(4) . . . . ?
Cl5 C20 C21 Cl6 -1.0(7) . . . . ?
C20 C21 C22 C23 -1.4(8) . . . . ?
Cl6 C21 C22 C23 -178.1(4) . . . . ?
C19 C18 C23 C22 0.0(8) . . . . ?
C17 C18 C23 C22 174.5(5) . . . . ?
C19 C18 C23 C24 -175.5(5) . . . . ?
C17 C18 C23 C24 -1.1(6) . . . . ?
C21 C22 C23 C18 0.9(8) . . . . ?
C21 C22 C23 C24 175.3(5) . . . . ?
C1 N6 C24 N5 8.4(8) . . . . ?
C1 N6 C24 C23 -154.9(5) . . . . ?
C17 N5 C24 N6 -156.1(5) . . . . ?
B1 N5 C24 N6 10.6(8) . . . . ?
C17 N5 C24 C23 10.8(6) . . . . ?
B1 N5 C24 C23 177.5(5) . . . . ?
C18 C23 C24 N6 159.8(6) . . . . ?
C22 C23 C24 N6 -15.2(10) . . . . ?
C18 C23 C24 N5 -5.6(6) . . . . ?
C22 C23 C24 N5 179.4(5) . . . . ?
B1 O1 C25 C26 99.5(7) . . . . ?
B1 O1 C25 C30 -83.0(7) . . . . ?
C30 C25 C26 C27 -0.1(9) . . . . ?
O1 C25 C26 C27 177.4(5) . . . . ?
C25 C26 C27 C28 0.6(10) . . . . ?
C26 C27 C28 C29 -0.9(11) . . . . ?
C27 C28 C29 C30 0.8(11) . . . . ?
C26 C25 C30 C29 -0.1(9) . . . . ?
O1 C25 C30 C29 -177.5(5) . . . . ?
C28 C29 C30 C25 -0.3(9) . . . . ?
C25 O1 B1 N1 79.3(7) . . . . ?
C25 O1 B1 N3 -162.1(5) . . . . ?
C25 O1 B1 N5 -44.6(8) . . . . ?
C1 N1 B1 O1 -101.6(6) . . . . ?
C8 N1 B1 O1 89.2(6) . . . . ?
C1 N1 B1 N3 137.2(5) . . . . ?
C8 N1 B1 N3 -32.0(7) . . . . ?
C1 N1 B1 N5 29.2(7) . . . . ?
C8 N1 B1 N5 -140.0(5) . . . . ?
C16 N3 B1 O1 93.3(7) . . . . ?
C9 N3 B1 O1 -98.3(6) . . . . ?
C16 N3 B1 N1 -139.5(5) . . . . ?
C9 N3 B1 N1 28.9(7) . . . . ?
C16 N3 B1 N5 -32.2(8) . . . . ?
C9 N3 B1 N5 136.1(5) . . . . ?
C24 N5 B1 O1 105.1(7) . . . . ?
C17 N5 B1 O1 -89.4(7) . . . . ?
C24 N5 B1 N1 -26.4(7) . . . . ?
C17 N5 B1 N1 139.1(5) . . . . ?
C24 N5 B1 N3 -134.7(5) . . . . ?
C17 N5 B1 N3 30.9(8) . . . . ?
